data_4078726
loop_
_publ_author_name
'Karpov, Alexander V.'
'Shavyrin, Andrei S.'
'Cherkasov, Anton V.'
'Fukin, Georgy K.'
'Trifonov, Alexander A.'

_publ_section_title
;
 Reactions of Bis(alkyl)yttrium Complexes Supported by Bulky N,N Ligands
 with 2,6-Diisopropylaniline and Phenylacetylene
;
_journal_issue 15
_journal_name_full Organometallics
_journal_page_first 5349
_journal_paper_doi 10.1021/om300377h
_journal_volume 31
_journal_year 2012
_chemical_formula_sum 'C70 H89 N6 Y'
_chemical_formula_weight 1103.38
_chemical_name_systematic
; 
 ? 
;
_space_group_IT_number 15
_symmetry_cell_setting monoclinic
_symmetry_space_group_name_Hall '-C 2yc'
_symmetry_space_group_name_H-M 'C 1 2/c 1'
_atom_sites_solution_hydrogens geom
_atom_sites_solution_primary direct
_atom_sites_solution_secondary difmap
_audit_creation_method SHELXL-97
_cell_angle_alpha 90.00
_cell_angle_beta 128.2500(10)
_cell_angle_gamma 90.00
_cell_formula_units_Z 8
_cell_length_a 41.4345(11)
_cell_length_b 15.4298(4)
_cell_length_c 26.6797(7)
_cell_measurement_reflns_used 900
_cell_measurement_temperature 100(2)
_cell_measurement_theta_max 30
_cell_measurement_theta_min 2
_cell_volume 13395.2(6)
_computing_cell_refinement 'Bruker SMART'
_computing_data_collection 'Bruker SMART'
_computing_data_reduction 'Bruker SAINT'
_computing_molecular_graphics 'Bruker SHELXTL'
_computing_publication_material 'Bruker SHELXTL'
_computing_structure_refinement 'SHELXL-97 (Sheldrick, 1997)'
_computing_structure_solution 'SHELXS-97 (Sheldrick, 1990)'
_diffrn_ambient_temperature 100(2)
_diffrn_measured_fraction_theta_full 0.986
_diffrn_measured_fraction_theta_max 0.986
_diffrn_measurement_device_type 'CCD area detector'
_diffrn_measurement_method 'phi and omega scans'
_diffrn_radiation_monochromator graphite
_diffrn_radiation_source 'fine-focus sealed tube'
_diffrn_radiation_type MoK\a
_diffrn_radiation_wavelength 0.71073
_diffrn_reflns_av_R_equivalents 0.0820
_diffrn_reflns_av_sigmaI/netI 0.0712
_diffrn_reflns_limit_h_max 49
_diffrn_reflns_limit_h_min -49
_diffrn_reflns_limit_k_max 18
_diffrn_reflns_limit_k_min -18
_diffrn_reflns_limit_l_max 31
_diffrn_reflns_limit_l_min -31
_diffrn_reflns_number 51618
_diffrn_reflns_theta_full 25.00
_diffrn_reflns_theta_max 25.00
_diffrn_reflns_theta_min 2.10
_exptl_absorpt_coefficient_mu 0.912
_exptl_absorpt_correction_T_max 0.8753
_exptl_absorpt_correction_T_min 0.8530
_exptl_absorpt_correction_type multi-scan
_exptl_absorpt_process_details 'SADABS (Sheldrick, 2008a)'
_exptl_crystal_colour dark_red
_exptl_crystal_density_diffrn 1.094
_exptl_crystal_density_method 'not measured'
_exptl_crystal_description plate
_exptl_crystal_F_000 4720
_exptl_crystal_size_max 0.18
_exptl_crystal_size_mid 0.16
_exptl_crystal_size_min 0.15
_refine_diff_density_max 0.616
_refine_diff_density_min -0.461
_refine_diff_density_rms 0.078
_refine_ls_extinction_method none
_refine_ls_goodness_of_fit_ref 0.978
_refine_ls_hydrogen_treatment mixed
_refine_ls_matrix_type full
_refine_ls_number_parameters 724
_refine_ls_number_reflns 11638
_refine_ls_number_restraints 118
_refine_ls_restrained_S_all 0.987
_refine_ls_R_factor_all 0.1112
_refine_ls_R_factor_gt 0.0610
_refine_ls_shift/su_max 0.001
_refine_ls_shift/su_mean 0.000
_refine_ls_structure_factor_coef Fsqd
_refine_ls_weighting_details 'calc w=1/[\s^2^(Fo^2^)+(0.1007P)^2^+0.0000P] where P=(Fo^2^+2Fc^2^)/3'
_refine_ls_weighting_scheme calc
_refine_ls_wR_factor_gt 0.1478
_refine_ls_wR_factor_ref 0.1657
_reflns_number_gt 7418
_reflns_number_total 11638
_reflns_threshold_expression >2sigma(I)
_cod_data_source_file om300377h_si_002.cif
_cod_data_source_block ynnccphm
_cod_depositor_comments
;
The following automatic conversions were performed:

'_symmetry_cell_setting' value 'Monoclinic' changed to 'monoclinic'
according to /home/saulius/struct/CIF-dictionaries/cif_core.dic
dictionary named 'cif_core.dic' version 2.4.2 from 2011-04-26.

Automatic conversion script
Id: cif_fix_values 1891 2012-01-12 08:04:46Z andrius 
;
_cod_original_sg_symbol_H-M C2/c
_cod_database_code 4078726

loop_
_symmetry_equiv_pos_as_xyz
'x, y, z'
'-x, y, -z+1/2'
'x+1/2, y+1/2, z'
'-x+1/2, y+1/2, -z+1/2'
'-x, -y, -z'
'x, -y, z-1/2'
'-x+1/2, -y+1/2, -z'
'x+1/2, -y+1/2, z-1/2'

loop_
_atom_site_label
_atom_site_type_symbol
_atom_site_fract_x
_atom_site_fract_y
_atom_site_fract_z
_atom_site_U_iso_or_equiv
_atom_site_adp_type
_atom_site_occupancy
_atom_site_symmetry_multiplicity
_atom_site_calc_flag
_atom_site_refinement_flags
_atom_site_disorder_assembly
_atom_site_disorder_group
Y1 Y 0.149610(6) 0.027489(15) 0.399187(10) 0.02937(7) Uani 1 1 d . . .
N1 N 0.14194(5) -0.12215(14) 0.38714(8) 0.0322(6) Uani 1 1 d . . .
N2 N 0.16785(5) -0.06123(13) 0.34166(8) 0.0294(5) Uani 1 1 d . . .
N3 N 0.16988(5) 0.16945(14) 0.37601(9) 0.0336(6) Uani 1 1 d . . .
N4 N 0.09444(5) 0.09921(14) 0.29411(9) 0.0344(6) Uani 1 1 d . . .
N5 N 0.21273(5) 0.03753(13) 0.49551(8) 0.0325(6) Uani 1 1 d D . .
H5 H 0.22505(14) 0.0321(16) 0.4779(3) 0.040(8) Uiso 1 1 d D . .
N6 N 0.10049(6) 0.01858(14) 0.40989(9) 0.0356(6) Uani 1 1 d D . .
H6 H 0.09903(15) -0.0386(4) 0.4065(3) 0.041(8) Uiso 1 1 d D . .
C1 C 0.12892(7) -0.19405(17) 0.40421(11) 0.0348(7) Uani 1 1 d . . .
C2 C 0.15347(7) -0.22437(17) 0.46768(11) 0.0370(7) Uani 1 1 d . . .
C3 C 0.13780(7) -0.28966(19) 0.48300(12) 0.0440(8) Uani 1 1 d . . .
H3A H 0.1541 -0.3094 0.5259 0.053 Uiso 1 1 calc R . .
C4 C 0.09996(7) -0.32713(18) 0.43927(13) 0.0462(8) Uani 1 1 d . . .
C5 C 0.07716(8) -0.29846(19) 0.37733(13) 0.0489(9) Uani 1 1 d . . .
H5B H 0.0512 -0.3246 0.3462 0.059 Uiso 1 1 calc R . .
C6 C 0.09059(7) -0.23196(18) 0.35813(12) 0.0410(8) Uani 1 1 d . . .
C7 C 0.19578(8) -0.18892(19) 0.51613(12) 0.0486(9) Uani 1 1 d . . .
H7A H 0.2091 -0.2198 0.5566 0.073 Uiso 1 1 calc R . .
H7B H 0.1940 -0.1271 0.5225 0.073 Uiso 1 1 calc R . .
H7C H 0.2119 -0.1966 0.5010 0.073 Uiso 1 1 calc R . .
C8 C 0.08388(9) -0.3990(2) 0.45730(16) 0.0687(11) Uani 1 1 d . . .
H8A H 0.0977 -0.3962 0.5032 0.103 Uiso 1 1 calc R . .
H8B H 0.0894 -0.4552 0.4469 0.103 Uiso 1 1 calc R . .
H8C H 0.0542 -0.3919 0.4335 0.103 Uiso 1 1 calc R . .
C9 C 0.06475(9) -0.2028(2) 0.28991(14) 0.0584(10) Uani 1 1 d . . .
H9A H 0.0804 -0.2092 0.2738 0.088 Uiso 1 1 calc R . .
H9B H 0.0572 -0.1418 0.2872 0.088 Uiso 1 1 calc R . .
H9C H 0.0398 -0.2382 0.2642 0.088 Uiso 1 1 calc R . .
C10 C 0.16111(6) -0.13706(16) 0.36211(10) 0.0295(7) Uani 1 1 d . . .
C11 C 0.17464(7) -0.21715(17) 0.35573(11) 0.0356(7) Uani 1 1 d . . .
H11A H 0.1699 -0.2691 0.3694 0.043 Uiso 1 1 calc R . .
C12 C 0.19443(7) -0.22003(18) 0.33003(11) 0.0393(8) Uani 1 1 d . . .
H12A H 0.2048 -0.2736 0.3278 0.047 Uiso 1 1 calc R . .
C13 C 0.19966(7) -0.14445(17) 0.30686(11) 0.0382(7) Uani 1 1 d . . .
H13A H 0.2128 -0.1464 0.2876 0.046 Uiso 1 1 calc R . .
C14 C 0.18534(7) -0.06627(17) 0.31244(11) 0.0327(7) Uani 1 1 d . . .
C15 C 0.18554(6) 0.01385(16) 0.28104(10) 0.0300(6) Uani 1 1 d . . .
C16 C 0.14852(6) 0.03992(16) 0.22253(10) 0.0308(6) Uani 1 1 d . . .
C17 C 0.14933(7) 0.11287(18) 0.19276(11) 0.0383(7) Uani 1 1 d . . .
H17A H 0.1245 0.1308 0.1532 0.046 Uiso 1 1 calc R . .
C18 C 0.18441(7) 0.1601(2) 0.21800(13) 0.0475(8) Uani 1 1 d . A .
C19 C 0.22021(8) 0.13287(19) 0.27429(13) 0.0483(9) Uani 1 1 d . . .
H19A H 0.2448 0.1643 0.2917 0.058 Uiso 1 1 calc R . .
C20 C 0.22171(7) 0.06025(18) 0.30699(12) 0.0397(8) Uani 1 1 d . . .
C21 C 0.10921(7) -0.01404(19) 0.18971(12) 0.0430(8) Uani 1 1 d . . .
H21A H 0.1072 -0.0343 0.2233 0.052 Uiso 1 1 calc R . .
C22 C 0.07030(7) 0.0357(2) 0.14026(12) 0.0508(9) Uani 1 1 d . . .
H22A H 0.0696 0.0893 0.1593 0.076 Uiso 1 1 calc R . .
H22B H 0.0463 0.0001 0.1254 0.076 Uiso 1 1 calc R . .
H22C H 0.0698 0.0501 0.1040 0.076 Uiso 1 1 calc R . .
C23 C 0.11069(10) -0.0939(2) 0.15758(15) 0.0690(12) Uani 1 1 d . . .
H23A H 0.0849 -0.1261 0.1359 0.104 Uiso 1 1 calc R . .
H23B H 0.1336 -0.1311 0.1899 0.104 Uiso 1 1 calc R . .
H23C H 0.1145 -0.0759 0.1264 0.104 Uiso 1 1 calc R . .
C24 C 0.18479(8) 0.2364(2) 0.18241(16) 0.0826(10) Uani 1 1 d DU . .
H24A H 0.1998 0.2747 0.2209 0.099 Uiso 0.652(5) 1 calc PR A 1
H24B H 0.1593 0.2295 0.1373 0.099 Uiso 0.348(5) 1 d PR A 2
C25 C 0.14624(9) 0.2914(3) 0.1470(2) 0.0726(10) Uani 0.652(5) 1 d PDU A 1
H25A H 0.1228 0.2572 0.1126 0.109 Uiso 0.652(5) 1 calc PR A 1
H25B H 0.1498 0.3422 0.1288 0.109 Uiso 0.652(5) 1 calc PR A 1
H25C H 0.1412 0.3104 0.1766 0.109 Uiso 0.652(5) 1 calc PR A 1
C25' C 0.16976(19) 0.3199(4) 0.1898(4) 0.0726(10) Uani 0.348(5) 1 d PDU A 2
H25D H 0.1921 0.3477 0.2300 0.109 Uiso 0.348(5) 1 calc PR A 2
H25E H 0.1467 0.3083 0.1902 0.109 Uiso 0.348(5) 1 calc PR A 2
H25F H 0.1607 0.3584 0.1541 0.109 Uiso 0.348(5) 1 calc PR A 2
C26 C 0.21725(9) 0.2384(2) 0.17793(14) 0.0657(9) Uani 1 1 d . A .
H26A H 0.2159 0.1866 0.1554 0.099 Uiso 1 1 calc R . .
H26B H 0.2437 0.2398 0.2209 0.099 Uiso 1 1 calc R . .
H26C H 0.2145 0.2903 0.1544 0.099 Uiso 1 1 calc R . .
C27 C 0.26307(8) 0.0292(2) 0.36597(14) 0.0533(10) Uani 1 1 d . . .
H27A H 0.2579 -0.0169 0.3865 0.064 Uiso 1 1 calc R . .
C28 C 0.28839(8) 0.1002(2) 0.41542(13) 0.0518(9) Uani 1 1 d . . .
H28A H 0.2726 0.1255 0.4278 0.078 Uiso 1 1 calc R . .
H28B H 0.2949 0.1453 0.3971 0.078 Uiso 1 1 calc R . .
H28C H 0.3139 0.0753 0.4531 0.078 Uiso 1 1 calc R . .
C29 C 0.28773(9) -0.0118(2) 0.34655(17) 0.0690(13) Uani 1 1 d . . .
H29A H 0.2712 -0.0570 0.3146 0.103 Uiso 1 1 calc R . .
H29B H 0.3131 -0.0373 0.3842 0.103 Uiso 1 1 calc R . .
H29C H 0.2946 0.0329 0.3285 0.103 Uiso 1 1 calc R . .
C30 C 0.20771(7) 0.20335(17) 0.41661(11) 0.0365(8) Uani 1 1 d . . .
H30A H 0.2264 0.1764 0.4571 0.044 Uiso 1 1 calc R . .
C31 C 0.22120(7) 0.27480(17) 0.40332(11) 0.0396(8) Uani 1 1 d . . .
H31A H 0.2484 0.2960 0.4336 0.048 Uiso 1 1 calc R . .
C32 C 0.19410(8) 0.31478(18) 0.34478(11) 0.0418(8) Uani 1 1 d . . .
H32A H 0.2022 0.3644 0.3340 0.050 Uiso 1 1 calc R . .
C33 C 0.15515(7) 0.28124(17) 0.30254(11) 0.0393(8) Uani 1 1 d . . .
H33A H 0.1363 0.3070 0.2617 0.047 Uiso 1 1 calc R . .
C34 C 0.14335(7) 0.20981(17) 0.31939(11) 0.0319(7) Uani 1 1 d . . .
C35 C 0.10058(7) 0.17602(17) 0.27715(11) 0.0364(7) Uani 1 1 d . . .
C36 C 0.06812(8) 0.2228(2) 0.22548(12) 0.0477(9) Uani 1 1 d . . .
H36A H 0.0730 0.2773 0.2147 0.057 Uiso 1 1 calc R . .
C37 C 0.02910(8) 0.1898(2) 0.19030(13) 0.0547(10) Uani 1 1 d . . .
H37A H 0.0067 0.2210 0.1547 0.066 Uiso 1 1 calc R . .
C38 C 0.02267(7) 0.1110(2) 0.20706(12) 0.0465(9) Uani 1 1 d . . .
H38A H -0.0042 0.0871 0.1834 0.056 Uiso 1 1 calc R . .
C39 C 0.05572(7) 0.06756(19) 0.25850(11) 0.0388(8) Uani 1 1 d . . .
H39A H 0.0512 0.0129 0.2696 0.047 Uiso 1 1 calc R . .
C40 C 0.24014(7) 0.01507(16) 0.55954(11) 0.0308(7) Uani 1 1 d . . .
C41 C 0.28127(7) -0.01395(17) 0.58774(11) 0.0354(7) Uani 1 1 d . . .
C42 C 0.30676(7) -0.04002(16) 0.65109(12) 0.0374(8) Uani 1 1 d . . .
H42A H 0.3336 -0.0599 0.6690 0.045 Uiso 1 1 calc R . .
C43 C 0.29487(7) -0.03836(17) 0.68890(12) 0.0389(8) Uani 1 1 d . . .
H43A H 0.3130 -0.0577 0.7319 0.047 Uiso 1 1 calc R . .
C44 C 0.25586(7) -0.00788(18) 0.66319(11) 0.0379(7) Uani 1 1 d . . .
H44A H 0.2474 -0.0063 0.6892 0.046 Uiso 1 1 calc R . .
C45 C 0.22876(7) 0.02049(16) 0.59998(11) 0.0334(7) Uani 1 1 d . . .
C46 C 0.29616(7) -0.01582(19) 0.54814(12) 0.0407(8) Uani 1 1 d . . .
H46A H 0.2846 0.0365 0.5199 0.049 Uiso 1 1 calc R . .
C47 C 0.27942(8) -0.0958(2) 0.50455(13) 0.0510(9) Uani 1 1 d . . .
H47A H 0.2493 -0.0942 0.4757 0.076 Uiso 1 1 calc R . .
H47B H 0.2889 -0.1484 0.5307 0.076 Uiso 1 1 calc R . .
H47C H 0.2894 -0.0958 0.4795 0.076 Uiso 1 1 calc R . .
C48 C 0.34318(7) -0.0118(2) 0.58778(13) 0.0571(10) Uani 1 1 d . . .
H48A H 0.3542 0.0332 0.6206 0.086 Uiso 1 1 calc R . .
H48B H 0.3502 0.0021 0.5598 0.086 Uiso 1 1 calc R . .
H48C H 0.3551 -0.0680 0.6083 0.086 Uiso 1 1 calc R . .
C49 C 0.18732(7) 0.05534(18) 0.57665(12) 0.0381(7) Uani 1 1 d . . .
H49A H 0.1720 0.0744 0.5314 0.046 Uiso 1 1 calc R . .
C50 C 0.16180(8) -0.0145(2) 0.57830(14) 0.0561(10) Uani 1 1 d . . .
H50A H 0.1582 -0.0640 0.5523 0.084 Uiso 1 1 calc R . .
H50B H 0.1348 0.0092 0.5612 0.084 Uiso 1 1 calc R . .
H50C H 0.1760 -0.0334 0.6224 0.084 Uiso 1 1 calc R . .
C51 C 0.19178(9) 0.1324(2) 0.61511(15) 0.0610(10) Uani 1 1 d . . .
H51A H 0.2110 0.1740 0.6187 0.092 Uiso 1 1 calc R . .
H51B H 0.2023 0.1133 0.6578 0.092 Uiso 1 1 calc R . .
H51C H 0.1649 0.1601 0.5939 0.092 Uiso 1 1 calc R . .
C52 C 0.08130(7) 0.05816(19) 0.43194(11) 0.0389(8) Uani 1 1 d . . .
C53 C 0.05901(7) 0.01052(19) 0.44716(11) 0.0364(8) Uani 1 1 d . . .
C54 C 0.04227(7) 0.0545(2) 0.47153(11) 0.0431(8) Uani 1 1 d . . .
H54A H 0.0278 0.0226 0.4823 0.052 Uiso 1 1 calc R . .
C55 C 0.04597(8) 0.1430(2) 0.48062(12) 0.0484(9) Uani 1 1 d . . .
H55A H 0.0343 0.1715 0.4976 0.058 Uiso 1 1 calc R . .
C56 C 0.06679(7) 0.1894(2) 0.46465(12) 0.0460(9) Uani 1 1 d . . .
H56A H 0.0693 0.2504 0.4710 0.055 Uiso 1 1 calc R . .
C57 C 0.08429(7) 0.15020(19) 0.43950(12) 0.0407(8) Uani 1 1 d . . .
C58 C 0.05355(7) -0.08624(19) 0.43558(11) 0.0417(8) Uani 1 1 d . . .
H58A H 0.0798 -0.1089 0.4463 0.050 Uiso 1 1 calc RD . .
C59 C 0.01955(7) -0.1074(2) 0.36528(12) 0.0449(8) Uani 1 1 d . . .
H59A H 0.0253 -0.0783 0.3389 0.067 Uiso 1 1 calc R . .
H59B H -0.0069 -0.0874 0.3530 0.067 Uiso 1 1 calc R . .
H59C H 0.0185 -0.1702 0.3589 0.067 Uiso 1 1 calc R . .
C60 C 0.04602(8) -0.1367(2) 0.47743(13) 0.0559(9) Uani 1 1 d . . .
H60A H 0.0685 -0.1253 0.5226 0.084 Uiso 1 1 calc R . .
H60B H 0.0448 -0.1989 0.4690 0.084 Uiso 1 1 calc R . .
H60C H 0.0200 -0.1179 0.4673 0.084 Uiso 1 1 calc R . .
C61 C 0.10440(8) 0.20595(19) 0.41920(13) 0.0472(8) Uani 1 1 d . . .
H61A H 0.1154 0.1662 0.4033 0.057 Uiso 1 1 calc R . .
C62 C 0.07291(9) 0.2679(2) 0.36300(14) 0.0650(11) Uani 1 1 d . . .
H62A H 0.0487 0.2348 0.3293 0.098 Uiso 1 1 calc R . .
H62B H 0.0857 0.2946 0.3458 0.098 Uiso 1 1 calc R . .
H62C H 0.0646 0.3133 0.3786 0.098 Uiso 1 1 calc R . .
C63 C 0.13977(10) 0.2612(2) 0.47118(16) 0.0695(12) Uani 1 1 d . . .
H63A H 0.1619 0.2237 0.5047 0.104 Uiso 1 1 calc R . .
H63B H 0.1304 0.2990 0.4894 0.104 Uiso 1 1 calc R . .
H63C H 0.1500 0.2967 0.4532 0.104 Uiso 1 1 calc R . .
C1S C 0.03903(19) -0.4025(4) 0.6134(2) 0.183(2) Uani 0.558(3) 1 d PGDU B 1
C2S C 0.0070(2) -0.4088(6) 0.6167(4) 0.184(3) Uani 0.558(3) 1 d PGU B 1
H2SA H -0.0197 -0.3885 0.5824 0.220 Uiso 0.558(3) 1 calc PR B 1
C3S C 0.0138(4) -0.4448(7) 0.6703(5) 0.215(3) Uani 0.558(3) 1 d PGU B 1
H3SA H -0.0081 -0.4491 0.6727 0.258 Uiso 0.558(3) 1 calc PR B 1
C4S C 0.0527(4) -0.4745(7) 0.7206(4) 0.208(4) Uani 0.558(3) 1 d PGU B 1
H4SA H 0.0574 -0.4991 0.7572 0.250 Uiso 0.558(3) 1 calc PR B 1
C5S C 0.0848(3) -0.4682(6) 0.7172(3) 0.222(4) Uani 0.558(3) 1 d PGU B 1
H5SA H 0.1114 -0.4885 0.7516 0.267 Uiso 0.558(3) 1 calc PR B 1
C6S C 0.07797(19) -0.4322(5) 0.6636(3) 0.169(3) Uani 0.558(3) 1 d PGU B 1
H6SA H 0.0999 -0.4279 0.6613 0.203 Uiso 0.558(3) 1 calc PR B 1
C7S C 0.0310(2) -0.3493(5) 0.5581(3) 0.1303(19) Uani 0.558(3) 1 d PDU B 1
H7SA H 0.0476 -0.3724 0.5464 0.196 Uiso 0.558(3) 1 calc PR B 1
H7SB H 0.0385 -0.2887 0.5713 0.196 Uiso 0.558(3) 1 calc PR B 1
H7SC H 0.0018 -0.3527 0.5212 0.196 Uiso 0.558(3) 1 calc PR B 1
C1S' C -0.09273(7) -0.33929(9) 0.37892(17) 0.183(2) Uani 0.442(3) 1 d PGDU B 2
C2S' C -0.09176(11) -0.32176(19) 0.32876(19) 0.184(3) Uani 0.442(3) 1 d PGDU B 2
H2SB H -0.1163 -0.3062 0.2881 0.220 Uiso 0.442(3) 1 calc PR B 2
C3S' C -0.05489(14) -0.3271(2) 0.3381(3) 0.215(3) Uani 0.442(3) 1 d PGDU B 2
H3SB H -0.0542 -0.3151 0.3038 0.258 Uiso 0.442(3) 1 calc PR B 2
C4S' C -0.01899(11) -0.34987(18) 0.3976(3) 0.208(4) Uani 0.442(3) 1 d PGDU B 2
H4SB H 0.0062 -0.3535 0.4039 0.250 Uiso 0.442(3) 1 calc PR B 2
C5S' C -0.01996(7) -0.3674(3) 0.4477(2) 0.222(4) Uani 0.442(3) 1 d PGDU B 2
H5SB H 0.0046 -0.3830 0.4884 0.267 Uiso 0.442(3) 1 calc PR B 2
C6S' C -0.05683(8) -0.3621(2) 0.43840(18) 0.169(3) Uani 0.442(3) 1 d PGDU B 2
H6SB H -0.0575 -0.3741 0.4727 0.203 Uiso 0.442(3) 1 calc PR B 2
C7S' C -0.13281(9) -0.33350(11) 0.3687(2) 0.1303(19) Uani 0.442(3) 1 d PDU B 2
H7SD H -0.1558 -0.3368 0.3229 0.196 Uiso 0.442(3) 1 calc PR B 2
H7SE H -0.1340 -0.2783 0.3857 0.196 Uiso 0.442(3) 1 calc PR B 2
H7SF H -0.1347 -0.3816 0.3908 0.196 Uiso 0.442(3) 1 calc PR B 2

loop_
_atom_site_aniso_label
_atom_site_aniso_U_11
_atom_site_aniso_U_22
_atom_site_aniso_U_33
_atom_site_aniso_U_23
_atom_site_aniso_U_13
_atom_site_aniso_U_12
Y1 0.02871(9) 0.02701(12) 0.02508(9) -0.00025(10) 0.01301(7) -0.00034(10)
N1 0.0354(8) 0.0333(12) 0.0301(8) 0.0058(8) 0.0214(6) 0.0033(9)
N2 0.0276(8) 0.0297(11) 0.0255(8) 0.0014(8) 0.0137(6) -0.0013(8)
N3 0.0328(8) 0.0312(12) 0.0296(9) -0.0020(8) 0.0158(7) -0.0017(9)
N4 0.0281(8) 0.0372(12) 0.0272(9) -0.0029(8) 0.0118(7) 0.0009(9)
N5 0.0280(8) 0.0348(12) 0.0286(8) 0.0015(8) 0.0145(7) -0.0006(9)
N6 0.0361(8) 0.0330(12) 0.0354(9) -0.0069(8) 0.0211(7) -0.0027(9)
C1 0.0399(10) 0.0265(14) 0.0441(11) -0.0015(10) 0.0290(8) 0.0019(10)
C2 0.0478(11) 0.0284(14) 0.0392(11) -0.0017(10) 0.0291(9) 0.0008(11)
C3 0.0553(12) 0.0402(16) 0.0455(12) 0.0080(11) 0.0357(9) 0.0066(12)
C4 0.0535(11) 0.0337(15) 0.0653(13) 0.0110(12) 0.0437(10) 0.0051(12)
C5 0.0365(11) 0.0425(17) 0.0625(15) 0.0011(13) 0.0280(10) -0.0051(12)
C6 0.0407(11) 0.0374(15) 0.0445(12) 0.0010(11) 0.0262(9) -0.0035(11)
C7 0.0646(14) 0.0361(16) 0.0353(12) 0.0004(11) 0.0260(10) -0.0050(13)
C8 0.0672(14) 0.059(2) 0.0940(18) 0.0140(16) 0.0571(12) -0.0064(15)
C9 0.0501(14) 0.0489(19) 0.0538(16) 0.0071(14) 0.0211(12) -0.0048(14)
C10 0.0291(10) 0.0286(14) 0.0221(10) -0.0003(9) 0.0115(8) 0.0001(10)
C11 0.0437(11) 0.0242(13) 0.0375(11) 0.0033(10) 0.0245(9) -0.0005(11)
C12 0.0483(11) 0.0294(14) 0.0414(12) -0.0029(10) 0.0284(9) 0.0028(11)
C13 0.0438(11) 0.0355(15) 0.0379(11) -0.0030(10) 0.0265(9) -0.0022(11)
C14 0.0318(10) 0.0324(14) 0.0269(10) -0.0046(10) 0.0147(8) -0.0058(11)
C15 0.0349(9) 0.0265(13) 0.0317(10) -0.0023(9) 0.0221(7) -0.0017(10)
C16 0.0343(9) 0.0337(14) 0.0290(9) -0.0001(9) 0.0219(7) -0.0021(10)
C17 0.0354(10) 0.0454(16) 0.0358(11) 0.0057(11) 0.0228(8) 0.0017(11)
C18 0.0416(11) 0.0472(17) 0.0523(13) 0.0167(12) 0.0284(10) 0.0034(12)
C19 0.0355(11) 0.0449(17) 0.0558(14) 0.0090(13) 0.0239(10) -0.0037(12)
C20 0.0385(11) 0.0315(14) 0.0373(12) 0.0025(11) 0.0176(9) -0.0029(11)
C21 0.0375(11) 0.0510(18) 0.0322(11) 0.0021(11) 0.0174(9) -0.0079(12)
C22 0.0326(11) 0.075(2) 0.0377(12) 0.0041(13) 0.0184(9) -0.0088(14)
C23 0.0504(17) 0.056(2) 0.0537(18) -0.0189(16) 0.0086(14) -0.0095(16)
C24 0.0723(9) 0.0677(12) 0.1097(18) 0.0423(10) 0.0573(12) 0.0056(9)
C25 0.0651(12) 0.0751(16) 0.0806(17) 0.0304(12) 0.0466(11) 0.0005(10)
C25' 0.0651(12) 0.0751(16) 0.0806(17) 0.0304(12) 0.0466(11) 0.0005(10)
C26 0.1120(15) 0.0447(19) 0.0855(14) 0.0041(13) 0.0835(11) -0.0097(15)
C27 0.0365(13) 0.0406(17) 0.0515(15) 0.0077(13) 0.0116(11) -0.0076(13)
C28 0.0429(13) 0.0499(18) 0.0408(14) 0.0031(13) 0.0151(11) -0.0046(14)
C29 0.0437(16) 0.0469(19) 0.072(2) -0.0125(16) 0.0137(15) 0.0059(15)
C30 0.0323(11) 0.0295(14) 0.0300(11) -0.0044(10) 0.0104(9) -0.0028(11)
C31 0.0397(12) 0.0335(15) 0.0329(12) -0.0055(11) 0.0162(9) -0.0085(11)
C32 0.0528(12) 0.0303(15) 0.0352(11) -0.0022(11) 0.0238(10) -0.0082(12)
C33 0.0440(12) 0.0337(15) 0.0273(11) 0.0065(10) 0.0156(9) 0.0056(12)
C34 0.0298(10) 0.0292(14) 0.0237(10) 0.0006(10) 0.0101(8) 0.0036(10)
C35 0.0399(11) 0.0323(14) 0.0282(11) -0.0003(10) 0.0168(9) 0.0001(11)
C36 0.0393(13) 0.0471(17) 0.0345(13) 0.0088(12) 0.0117(10) 0.0017(13)
C37 0.0356(13) 0.067(2) 0.0321(13) 0.0044(14) 0.0065(11) 0.0079(15)
C38 0.0266(11) 0.0576(19) 0.0374(13) -0.0036(13) 0.0109(10) 0.0010(13)
C39 0.0346(11) 0.0411(16) 0.0327(11) -0.0072(11) 0.0169(9) -0.0072(11)
C40 0.0306(10) 0.0241(13) 0.0293(10) 0.0023(9) 0.0144(8) -0.0015(10)
C41 0.0342(10) 0.0299(14) 0.0334(11) 0.0019(10) 0.0166(9) 0.0045(11)
C42 0.0319(10) 0.0295(15) 0.0408(12) -0.0003(10) 0.0176(9) 0.0013(11)
C43 0.0386(11) 0.0337(15) 0.0315(11) 0.0061(10) 0.0152(9) 0.0066(11)
C44 0.0434(11) 0.0334(15) 0.0311(11) 0.0000(10) 0.0202(9) -0.0024(11)
C45 0.0353(10) 0.0269(13) 0.0320(10) -0.0033(10) 0.0179(8) -0.0049(11)
C46 0.0344(11) 0.0448(17) 0.0355(11) 0.0070(11) 0.0179(9) 0.0102(12)
C47 0.0575(13) 0.0516(18) 0.0453(13) 0.0072(12) 0.0326(10) 0.0185(14)
C48 0.0391(12) 0.082(2) 0.0521(14) 0.0136(14) 0.0292(10) 0.0122(14)
C49 0.0346(10) 0.0431(16) 0.0327(11) 0.0057(11) 0.0189(8) 0.0044(11)
C50 0.0413(12) 0.073(2) 0.0497(14) 0.0140(14) 0.0262(10) 0.0024(15)
C51 0.0488(14) 0.068(2) 0.0571(15) -0.0058(15) 0.0283(12) 0.0109(15)
C52 0.0252(10) 0.0512(17) 0.0264(11) -0.0066(11) 0.0091(9) 0.0001(11)
C53 0.0219(10) 0.0535(17) 0.0202(10) -0.0004(11) 0.0063(8) 0.0029(11)
C54 0.0253(10) 0.068(2) 0.0257(11) 0.0028(12) 0.0109(9) 0.0015(12)
C55 0.0358(12) 0.064(2) 0.0340(12) -0.0086(13) 0.0159(9) 0.0079(13)
C56 0.0339(12) 0.0552(18) 0.0296(12) -0.0126(12) 0.0101(10) 0.0041(13)
C57 0.0280(11) 0.0460(16) 0.0285(11) -0.0088(11) 0.0078(9) 0.0004(12)
C58 0.0304(10) 0.0561(18) 0.0371(11) -0.0020(12) 0.0202(8) -0.0015(12)
C59 0.0390(11) 0.0478(17) 0.0439(12) -0.0106(12) 0.0236(9) -0.0054(12)
C60 0.0634(13) 0.063(2) 0.0497(13) 0.0019(13) 0.0391(10) -0.0047(15)
C61 0.0473(12) 0.0429(17) 0.0484(13) -0.0138(12) 0.0282(10) -0.0065(13)
C62 0.0504(14) 0.085(3) 0.0488(15) 0.0095(16) 0.0255(12) 0.0124(17)
C63 0.0688(17) 0.061(2) 0.0599(17) -0.0088(16) 0.0303(14) -0.0203(17)
C1S 0.203(3) 0.154(5) 0.172(3) 0.010(3) 0.1069(19) -0.002(4)
C2S 0.178(2) 0.172(5) 0.186(3) -0.025(3) 0.106(2) 0.015(4)
C3S 0.212(3) 0.215(5) 0.226(3) 0.009(4) 0.139(2) -0.006(4)
C4S 0.209(4) 0.198(5) 0.200(4) -0.004(4) 0.118(3) -0.009(4)
C5S 0.221(5) 0.221(6) 0.222(5) 0.006(4) 0.136(3) -0.005(4)
C6S 0.178(3) 0.148(5) 0.176(4) -0.044(4) 0.107(3) 0.011(4)
C7S 0.132(2) 0.127(3) 0.132(2) -0.012(2) 0.0811(15) -0.002(2)
C1S' 0.203(3) 0.154(5) 0.172(3) 0.010(3) 0.1069(19) -0.002(4)
C2S' 0.178(2) 0.172(5) 0.186(3) -0.025(3) 0.106(2) 0.015(4)
C3S' 0.212(3) 0.215(5) 0.226(3) 0.009(4) 0.139(2) -0.006(4)
C4S' 0.209(4) 0.198(5) 0.200(4) -0.004(4) 0.118(3) -0.009(4)
C5S' 0.221(5) 0.221(6) 0.222(5) 0.006(4) 0.136(3) -0.005(4)
C6S' 0.178(3) 0.148(5) 0.176(4) -0.044(4) 0.107(3) 0.011(4)
C7S' 0.132(2) 0.127(3) 0.132(2) -0.012(2) 0.0811(15) -0.002(2)

loop_
_atom_type_symbol
_atom_type_description
_atom_type_scat_dispersion_real
_atom_type_scat_dispersion_imag
_atom_type_scat_source
C C 0.0033 0.0016 'International Tables Vol C Tables 4.2.6.8 and 6.1.1.4'
H H 0.0000 0.0000 'International Tables Vol C Tables 4.2.6.8 and 6.1.1.4'
N N 0.0061 0.0033 'International Tables Vol C Tables 4.2.6.8 and 6.1.1.4'
Y Y -2.7962 3.5667 'International Tables Vol C Tables 4.2.6.8 and 6.1.1.4'

loop_
_geom_angle_atom_site_label_1
_geom_angle_atom_site_label_2
_geom_angle_atom_site_label_3
_geom_angle
N6 Y1 N5 111.29(7)
N6 Y1 N1 84.20(8)
N5 Y1 N1 100.80(7)
N6 Y1 N2 133.87(7)
N5 Y1 N2 99.11(7)
N1 Y1 N2 55.83(7)
N6 Y1 N4 84.17(7)
N5 Y1 N4 147.59(7)
N1 Y1 N4 109.23(6)
N2 Y1 N4 88.18(7)
N6 Y1 N3 123.18(7)
N5 Y1 N3 83.94(7)
N1 Y1 N3 148.75(8)
N2 Y1 N3 92.94(7)
N4 Y1 N3 64.07(6)
N6 Y1 C10 110.45(8)
N5 Y1 C10 97.46(7)
N1 Y1 C10 27.33(8)
N2 Y1 C10 28.98(7)
N4 Y1 C10 103.56(7)
N3 Y1 C10 121.70(8)
C10 N1 C1 119.0(2)
C10 N1 Y1 99.63(16)
C1 N1 Y1 140.77(18)
C14 N2 C10 119.1(2)
C14 N2 Y1 149.04(17)
C10 N2 Y1 90.53(16)
C30 N3 C34 117.3(2)
C30 N3 Y1 122.24(16)
C34 N3 Y1 120.29(15)
C35 N4 C39 118.0(2)
C35 N4 Y1 121.93(13)
C39 N4 Y1 119.12(18)
C40 N5 Y1 150.26(17)
C52 N6 Y1 146.61(17)
C6 C1 C2 119.9(3)
C6 C1 N1 119.5(2)
C2 C1 N1 120.5(2)
C3 C2 C1 118.2(2)
C3 C2 C7 121.5(2)
C1 C2 C7 120.3(3)
C4 C3 C2 123.4(2)
C5 C4 C3 117.3(3)
C5 C4 C8 120.5(2)
C3 C4 C8 122.2(3)
C4 C5 C6 122.7(2)
C1 C6 C5 118.3(2)
C1 C6 C9 120.6(3)
C5 C6 C9 121.0(2)
N1 C10 N2 112.2(2)
N1 C10 C11 127.9(2)
N2 C10 C11 119.9(3)
N1 C10 Y1 53.04(13)
N2 C10 Y1 60.48(13)
C11 C10 Y1 168.57(15)
C12 C11 C10 120.0(3)
C11 C12 C13 120.2(3)
C14 C13 C12 118.8(3)
N2 C14 C13 121.7(3)
N2 C14 C15 117.7(2)
C13 C14 C15 120.4(3)
C20 C15 C16 120.0(2)
C20 C15 C14 121.45(19)
C16 C15 C14 118.5(2)
C17 C16 C15 118.0(2)
C17 C16 C21 120.45(19)
C15 C16 C21 121.4(2)
C18 C17 C16 122.9(2)
C19 C18 C17 118.3(3)
C19 C18 C24 120.0(2)
C17 C18 C24 121.5(2)
C18 C19 C20 122.0(3)
C15 C20 C19 118.8(2)
C15 C20 C27 121.9(2)
C19 C20 C27 119.0(2)
C22 C21 C23 108.2(2)
C22 C21 C16 113.8(2)
C23 C21 C16 111.2(3)
C26 C24 C25' 119.0(4)
C26 C24 C25 128.4(3)
C25' C24 C25 40.2(3)
C26 C24 C18 116.5(3)
C25' C24 C18 114.8(5)
C25 C24 C18 114.2(3)
C20 C27 C28 113.7(2)
C20 C27 C29 109.8(3)
C28 C27 C29 110.0(3)
N3 C30 C31 124.1(2)
C30 C31 C32 118.2(2)
C33 C32 C31 118.6(3)
C32 C33 C34 120.2(2)
N3 C34 C33 121.5(2)
N3 C34 C35 116.7(2)
C33 C34 C35 121.8(2)
N4 C35 C36 121.4(2)
N4 C35 C34 116.0(2)
C36 C35 C34 122.5(3)
C37 C36 C35 119.5(3)
C36 C37 C38 119.3(3)
C39 C38 C37 118.8(2)
N4 C39 C38 122.8(3)
N5 C40 C45 121.1(2)
N5 C40 C41 121.4(3)
C45 C40 C41 117.5(2)
C42 C41 C40 119.2(3)
C42 C41 C46 120.8(2)
C40 C41 C46 120.0(2)
C43 C42 C41 122.8(2)
C42 C43 C44 118.8(2)
C43 C44 C45 121.5(3)
C44 C45 C40 120.1(2)
C44 C45 C49 117.8(3)
C40 C45 C49 122.1(2)
C41 C46 C47 110.8(2)
C41 C46 C48 114.1(2)
C47 C46 C48 109.9(3)
C51 C49 C45 111.7(2)
C51 C49 C50 109.4(3)
C45 C49 C50 111.4(2)
N6 C52 C53 122.5(3)
N6 C52 C57 118.3(3)
C53 C52 C57 119.2(3)
C54 C53 C52 118.9(3)
C54 C53 C58 121.6(3)
C52 C53 C58 119.5(3)
C55 C54 C53 122.3(3)
C56 C55 C54 119.0(3)
C55 C56 C57 122.4(3)
C56 C57 C52 118.3(3)
C56 C57 C61 119.4(3)
C52 C57 C61 122.3(3)
C53 C58 C59 111.7(2)
C53 C58 C60 114.9(3)
C59 C58 C60 109.5(2)
C63 C61 C57 115.4(3)
C63 C61 C62 107.2(3)
C57 C61 C62 112.0(2)
C2S C1S C6S 120.0
C2S C1S C7S 116.9(6)
C6S C1S C7S 122.4(5)
C3S C2S C1S 120.0
C4S C3S C2S 120.0
C3S C4S C5S 120.0
C6S C5S C4S 120.0
C5S C6S C1S 120.0
C2S' C1S' C6S' 120.0
C2S' C1S' C7S' 119.89(18)
C6S' C1S' C7S' 120.11(18)
C1S' C2S' C3S' 120.0
C4S' C3S' C2S' 120.0
C5S' C4S' C3S' 120.0
C6S' C5S' C4S' 120.0
C5S' C6S' C1S' 120.0

loop_
_geom_bond_atom_site_label_1
_geom_bond_atom_site_label_2
_geom_bond_distance
Y1 N6 2.228(2)
Y1 N5 2.2685(15)
Y1 N1 2.326(2)
Y1 N2 2.497(2)
Y1 N4 2.5248(18)
Y1 N3 2.555(2)
Y1 C10 2.870(3)
N1 C10 1.336(4)
N1 C1 1.426(3)
N2 C14 1.356(4)
N2 C10 1.390(3)
N3 C30 1.342(3)
N3 C34 1.350(3)
N4 C35 1.348(4)
N4 C39 1.352(3)
N5 C40 1.388(3)
N6 C52 1.390(4)
C1 C6 1.399(3)
C1 C2 1.410(3)
C2 C3 1.390(4)
C2 C7 1.496(3)
C3 C4 1.374(3)
C4 C5 1.373(4)
C4 C8 1.517(5)
C5 C6 1.406(4)
C6 C9 1.500(4)
C10 C11 1.410(4)
C11 C12 1.357(4)
C12 C13 1.398(4)
C13 C14 1.392(4)
C14 C15 1.496(4)
C15 C20 1.397(3)
C15 C16 1.410(3)
C16 C17 1.390(4)
C16 C21 1.532(3)
C17 C18 1.373(4)
C18 C19 1.369(3)
C18 C24 1.518(5)
C19 C20 1.398(4)
C20 C27 1.518(3)
C21 C22 1.515(4)
C21 C23 1.524(5)
C24 C26 1.422(5)
C24 C25' 1.496(5)
C24 C25 1.515(3)
C27 C28 1.525(4)
C27 C29 1.539(6)
C30 C31 1.378(4)
C31 C32 1.382(3)
C32 C33 1.375(3)
C33 C34 1.389(4)
C34 C35 1.486(3)
C35 C36 1.391(3)
C36 C37 1.370(4)
C37 C38 1.378(5)
C38 C39 1.371(3)
C40 C45 1.422(4)
C40 C41 1.443(3)
C41 C42 1.387(3)
C41 C46 1.519(4)
C42 C43 1.370(4)
C43 C44 1.390(4)
C44 C45 1.397(3)
C45 C49 1.517(4)
C46 C47 1.535(4)
C46 C48 1.538(3)
C49 C51 1.506(4)
C49 C50 1.529(4)
C52 C53 1.422(4)
C52 C57 1.429(4)
C53 C54 1.387(4)
C53 C58 1.513(4)
C54 C55 1.379(4)
C55 C56 1.376(5)
C56 C57 1.395(4)
C57 C61 1.512(5)
C58 C59 1.529(3)
C58 C60 1.543(4)
C61 C63 1.510(4)
C61 C62 1.563(4)
C1S C2S 1.3900
C1S C6S 1.3900
C1S C7S 1.534(5)
C2S C3S 1.3900
C3S C4S 1.3900
C4S C5S 1.3900
C5S C6S 1.3900
C1S' C2S' 1.3900
C1S' C6S' 1.3900
C1S' C7S' 1.509(3)
C2S' C3S' 1.3900
C3S' C4S' 1.3900
C4S' C5S' 1.3900
C5S' C6S' 1.3900
